data_4305125
loop_
_publ_author_name
'Shigeki Mori'
'Atsuhiro Osuka'

_publ_section_title
;
Heterobismetal Complexes of [26]Hexaphyrin(1.1.1.1.1.1)
;
_journal_name_full 'Inorganic Chemistry'
_journal_page_first 3937
_journal_page_last 3939
_journal_paper_doi 10.1021/ic8004147
_journal_volume 47
_journal_year 2008
_chemical_formula_sum 'C90.27 H48.82 Au Cl5.59 F30 N8 Rh'
_chemical_formula_weight 2313.47
_chemical_name_systematic
; 
 ? 
;
_space_group_IT_number 2
_symmetry_cell_setting triclinic
_symmetry_Int_Tables_number 2
_symmetry_space_group_name_Hall '-P 1'
_symmetry_space_group_name_H-M 'P -1'
_atom_sites_solution_hydrogens geom
_atom_sites_solution_primary direct
_atom_sites_solution_secondary difmap
_audit_creation_method SHELXL-97
_cell_angle_alpha 105.845(13)
_cell_angle_beta 107.214(10)
_cell_angle_gamma 111.515(12)
_cell_formula_units_Z 2
_cell_length_a 17.223(4)
_cell_length_b 17.784(7)
_cell_length_c 18.132(6)
_cell_measurement_reflns_used 34922
_cell_measurement_temperature 123(2)
_cell_measurement_theta_max 27.6
_cell_measurement_theta_min 3.1
_cell_volume 4457(3)
_computing_cell_refinement PROCESS-AUTO
_computing_data_collection PROCESS-AUTO
_computing_data_reduction CrystalStructure
_computing_publication_material 'CrystalStructure 3.6.0'
_computing_structure_refinement 'SHELXL-97 (Sheldrick, 1997)'
_computing_structure_solution 'SHELXS-97 (Sheldrick, 1990)'
_diffrn_ambient_temperature 123(2)
_diffrn_detector_area_resol_mean 10.00
_diffrn_measured_fraction_theta_full 0.966
_diffrn_measured_fraction_theta_max 0.966
_diffrn_measurement_device_type 'Rigaku RAXIS-RAPID'
_diffrn_measurement_method \w
_diffrn_radiation_monochromator graphite
_diffrn_radiation_source 'fine-focus sealed tube'
_diffrn_radiation_type MoK\a
_diffrn_radiation_wavelength 0.71075
_diffrn_reflns_av_R_equivalents 0.0473
_diffrn_reflns_av_sigmaI/netI 0.0681
_diffrn_reflns_limit_h_max 22
_diffrn_reflns_limit_h_min -22
_diffrn_reflns_limit_k_max 23
_diffrn_reflns_limit_k_min -23
_diffrn_reflns_limit_l_max 23
_diffrn_reflns_limit_l_min -19
_diffrn_reflns_number 41660
_diffrn_reflns_theta_full 27.49
_diffrn_reflns_theta_max 27.49
_diffrn_reflns_theta_min 3.07
_exptl_absorpt_coefficient_mu 2.111
_exptl_absorpt_correction_T_max 0.8166
_exptl_absorpt_correction_T_min 0.3640
_exptl_absorpt_correction_type multi-scan
_exptl_crystal_colour green
_exptl_crystal_density_diffrn 1.724
_exptl_crystal_density_method 'not measured'
_exptl_crystal_description prism
_exptl_crystal_F_000 2271
_exptl_crystal_size_max 0.60
_exptl_crystal_size_mid 0.20
_exptl_crystal_size_min 0.10
_refine_diff_density_max 1.304
_refine_diff_density_min -2.481
_refine_diff_density_rms 0.167
_refine_ls_extinction_method none
_refine_ls_goodness_of_fit_ref 1.063
_refine_ls_hydrogen_treatment constr
_refine_ls_matrix_type full
_refine_ls_number_parameters 1292
_refine_ls_number_reflns 19767
_refine_ls_number_restraints 44
_refine_ls_restrained_S_all 1.065
_refine_ls_R_factor_all 0.0681
_refine_ls_R_factor_gt 0.0549
_refine_ls_shift/su_max 0.002
_refine_ls_shift/su_mean 0.000
_refine_ls_structure_factor_coef Fsqd
_refine_ls_weighting_details 'calc w=1/[\s^2^(Fo^2^)+(0.0870P)^2^+10.0569P] where P=(Fo^2^+2Fc^2^)/3'
_refine_ls_weighting_scheme calc
_refine_ls_wR_factor_gt 0.1476
_refine_ls_wR_factor_ref 0.1572
_reflns_number_gt 16415
_reflns_number_total 19767
_reflns_threshold_expression >2sigma(I)
_cod_data_source_file ic8004147-file004.cif
_cod_data_source_block shelxl
_cod_original_cell_volume 4457(2)
_cod_database_code 4305125

loop_
_symmetry_equiv_pos_as_xyz
'x, y, z'
'-x, -y, -z'

loop_
_atom_site_label
_atom_site_type_symbol
_atom_site_fract_x
_atom_site_fract_y
_atom_site_fract_z
_atom_site_U_iso_or_equiv
_atom_site_adp_type
_atom_site_occupancy
_atom_site_symmetry_multiplicity
_atom_site_calc_flag
_atom_site_refinement_flags
_atom_site_disorder_assembly
_atom_site_disorder_group
Au1 Au -0.154358(12) -0.047105(13) 0.666867(12) 0.02054(7) Uani 1 1 d . . .
Rh1 Rh 0.09147(2) 0.19150(2) 0.77737(2) 0.01688(9) Uani 1 1 d . . .
N1 N -0.2947(3) -0.0854(3) 0.6115(3) 0.0254(10) Uani 1 1 d . . .
N2 N -0.1550(3) 0.1972(3) 0.7671(3) 0.0263(10) Uani 1 1 d . . .
N3 N 0.1265(3) 0.3252(3) 0.7969(3) 0.0246(9) Uani 1 1 d . . .
N4 N 0.2325(3) 0.2299(3) 0.8080(3) 0.0203(9) Uani 1 1 d . . .
N5 N 0.1031(3) -0.0391(3) 0.7858(3) 0.0224(9) Uani 1 1 d . . .
N6 N -0.1906(3) -0.1818(3) 0.6151(3) 0.0236(9) Uani 1 1 d . . .
N7 N 0.1241(3) 0.2284(3) 0.9042(3) 0.0247(9) Uani 1 1 d . . .
N8 N 0.0619(3) 0.1567(3) 0.6507(3) 0.0267(10) Uani 1 1 d . . .
C1 C -0.3646(4) -0.1689(4) 0.5504(4) 0.0281(12) Uani 1 1 d . . .
C2 C -0.4536(4) -0.1686(4) 0.5273(4) 0.0349(14) Uani 1 1 d . . .
H2 H -0.5129 -0.2173 0.4856 0.042 Uiso 1 1 calc R . .
C3 C -0.4358(4) -0.0872(4) 0.5758(4) 0.0323(13) Uani 1 1 d . . .
H3 H -0.4803 -0.0676 0.5756 0.039 Uiso 1 1 calc R . .
C4 C -0.3366(4) -0.0346(4) 0.6286(4) 0.0257(11) Uani 1 1 d . . .
C5 C -0.2892(4) 0.0547(4) 0.6860(4) 0.0265(11) Uani 1 1 d . . .
C6 C -0.1925(4) 0.1075(4) 0.7237(4) 0.0251(11) Uani 1 1 d . . .
C7 C -0.1219(4) 0.0812(3) 0.7180(3) 0.0221(10) Uani 1 1 d . . .
C8 C -0.0396(3) 0.1590(3) 0.7533(3) 0.0211(10) Uani 1 1 d . . .
C9 C -0.0649(4) 0.2305(4) 0.7809(3) 0.0240(11) Uani 1 1 d . . .
C10 C -0.0116(4) 0.3230(4) 0.8089(4) 0.0267(11) Uani 1 1 d . . .
C11 C 0.0756(4) 0.3659(4) 0.8119(4) 0.0277(12) Uani 1 1 d . . .
C12 C 0.1255(4) 0.4585(4) 0.8281(5) 0.0350(14) Uani 1 1 d . . .
H12 H 0.1061 0.5020 0.8407 0.042 Uiso 1 1 calc R . .
C13 C 0.2053(4) 0.4714(4) 0.8218(5) 0.0337(14) Uani 1 1 d . . .
H13 H 0.2517 0.5253 0.8277 0.040 Uiso 1 1 calc R . .
C14 C 0.2067(4) 0.3878(4) 0.8045(4) 0.0246(11) Uani 1 1 d . . .
C15 C 0.2842(4) 0.3772(4) 0.8061(4) 0.0249(11) Uani 1 1 d . . .
C16 C 0.2982(3) 0.3053(3) 0.8112(3) 0.0215(10) Uani 1 1 d . . .
C17 C 0.3854(4) 0.3041(4) 0.8314(4) 0.0266(11) Uani 1 1 d . . .
H17 H 0.4412 0.3475 0.8359 0.032 Uiso 1 1 calc R . .
C18 C 0.3715(4) 0.2283(4) 0.8428(4) 0.0277(12) Uani 1 1 d . . .
H18 H 0.4162 0.2091 0.8577 0.033 Uiso 1 1 calc R . .
C19 C 0.2765(3) 0.1831(4) 0.8282(3) 0.0218(10) Uani 1 1 d . . .
C20 C 0.2324(4) 0.0999(3) 0.8286(3) 0.0222(10) Uani 1 1 d . . .
C21 C 0.1361(3) 0.0462(3) 0.7968(3) 0.0211(10) Uani 1 1 d . . .
C22 C 0.0620(4) 0.0679(4) 0.7616(3) 0.0211(10) Uani 1 1 d . . .
C23 C -0.0210(3) -0.0125(3) 0.7239(3) 0.0211(10) Uani 1 1 d . . .
C24 C 0.0089(3) -0.0777(3) 0.7379(3) 0.0198(10) Uani 1 1 d . . .
C25 C -0.0437(4) -0.1711(4) 0.6998(3) 0.0230(10) Uani 1 1 d . . .
C26 C -0.1357(4) -0.2184(4) 0.6373(4) 0.0254(11) Uani 1 1 d . . .
C27 C -0.1869(4) -0.3136(4) 0.5849(4) 0.0292(12) Uani 1 1 d . . .
H27 H -0.1652 -0.3551 0.5881 0.035 Uiso 1 1 calc R . .
C28 C -0.2714(4) -0.3324(4) 0.5305(4) 0.0270(11) Uani 1 1 d . . .
H28 H -0.3197 -0.3895 0.4867 0.032 Uiso 1 1 calc R . .
C29 C -0.2753(4) -0.2502(4) 0.5511(3) 0.0248(11) Uani 1 1 d . . .
C30 C -0.3547(4) -0.2431(4) 0.5191(3) 0.0267(11) Uani 1 1 d . . .
C31 C -0.3436(4) 0.1008(4) 0.7036(4) 0.0274(12) Uani 1 1 d . . .
C32 C -0.3952(4) 0.0793(4) 0.7481(4) 0.0348(14) Uani 1 1 d . . .
C33 C -0.4402(5) 0.1254(5) 0.7710(5) 0.0437(17) Uani 1 1 d . . .
C34 C -0.4329(4) 0.1954(5) 0.7500(5) 0.0426(16) Uani 1 1 d . . .
C35 C -0.3830(4) 0.2185(4) 0.7056(4) 0.0346(14) Uani 1 1 d . . .
C36 C -0.3403(4) 0.1705(4) 0.6818(4) 0.0314(13) Uani 1 1 d . . .
C37 C -0.0606(4) 0.3748(4) 0.8273(4) 0.0321(13) Uani 1 1 d . . .
C38 C -0.0732(5) 0.3916(5) 0.8986(5) 0.0432(17) Uani 1 1 d . . .
C39 C -0.1288(5) 0.4309(6) 0.9122(6) 0.059(2) Uani 1 1 d . . .
C40 C -0.1709(5) 0.4520(5) 0.8511(7) 0.064(3) Uani 1 1 d . . .
C41 C -0.1587(5) 0.4370(5) 0.7804(6) 0.057(2) Uani 1 1 d . . .
C42 C -0.1035(5) 0.3989(4) 0.7672(6) 0.0442(18) Uani 1 1 d . . .
C43 C 0.3637(4) 0.4539(4) 0.8107(4) 0.0274(12) Uani 1 1 d . . .
C44 C 0.4353(4) 0.5217(4) 0.8880(4) 0.0310(12) Uani 1 1 d . . .
C45 C 0.5107(4) 0.5915(4) 0.8930(4) 0.0377(15) Uani 1 1 d . . .
C46 C 0.5131(4) 0.5948(5) 0.8196(5) 0.0416(16) Uani 1 1 d . . .
C47 C 0.4425(4) 0.5295(4) 0.7416(4) 0.0358(14) Uani 1 1 d . . .
C48 C 0.3689(4) 0.4596(4) 0.7380(4) 0.0315(12) Uani 1 1 d . . .
C49 C 0.2903(4) 0.0596(4) 0.8594(4) 0.0256(11) Uani 1 1 d . . .
C50 C 0.3199(4) 0.0670(5) 0.9412(4) 0.0359(14) Uani 1 1 d . . .
C51 C 0.3644(6) 0.0220(7) 0.9673(5) 0.055(2) Uani 1 1 d . . .
C52 C 0.3798(5) -0.0324(5) 0.9102(6) 0.0486(18) Uani 1 1 d . . .
C53 C 0.3530(4) -0.0402(4) 0.8290(5) 0.0392(15) Uani 1 1 d . . .
C54 C 0.3085(4) 0.0052(4) 0.8044(4) 0.0317(13) Uani 1 1 d . . .
C55 C 0.0030(4) -0.2239(3) 0.7210(4) 0.0261(11) Uani 1 1 d . . .
C56 C -0.0230(4) -0.2756(4) 0.7621(4) 0.0336(13) Uani 1 1 d . . .
C57 C 0.0189(5) -0.3239(4) 0.7840(4) 0.0404(15) Uani 1 1 d . . .
C58 C 0.0914(5) -0.3205(4) 0.7650(5) 0.0432(17) Uani 1 1 d . . .
C59 C 0.1192(5) -0.2701(4) 0.7230(4) 0.0369(14) Uani 1 1 d . . .
C60 C 0.0756(4) -0.2232(4) 0.7011(4) 0.0289(12) Uani 1 1 d . . .
C61 C -0.4414(4) -0.3272(4) 0.4481(4) 0.0275(12) Uani 1 1 d . . .
C62 C -0.5002(4) -0.3901(4) 0.4651(4) 0.0316(13) Uani 1 1 d . . .
C63 C -0.5812(4) -0.4654(4) 0.4001(5) 0.0371(14) Uani 1 1 d . . .
C64 C -0.6028(4) -0.4780(4) 0.3178(4) 0.0350(14) Uani 1 1 d . . .
C65 C -0.5461(4) -0.4180(4) 0.2983(4) 0.0335(13) Uani 1 1 d . . .
C66 C -0.4652(4) -0.3429(4) 0.3642(4) 0.0302(12) Uani 1 1 d . . .
C67 C 0.0714(4) 0.1790(5) 0.9323(4) 0.0407(16) Uani 1 1 d . . .
H67 H 0.0170 0.1240 0.8917 0.049 Uiso 1 1 calc R . .
C68 C 0.0928(6) 0.2044(6) 1.0169(5) 0.061(3) Uani 1 1 d . . .
H68 H 0.0543 0.1675 1.0348 0.074 Uiso 1 1 calc R . .
C69 C 0.1723(5) 0.2856(6) 1.0769(4) 0.052(2) Uani 1 1 d . . .
H69 H 0.1883 0.3055 1.1361 0.063 Uiso 1 1 calc R . .
C70 C 0.2260(4) 0.3354(4) 1.0486(4) 0.0352(14) Uani 1 1 d . . .
H70 H 0.2811 0.3902 1.0883 0.042 Uiso 1 1 calc R . .
C71 C 0.2012(4) 0.3071(4) 0.9637(4) 0.0274(12) Uani 1 1 d . . .
H71 H 0.2391 0.3436 0.9450 0.033 Uiso 1 1 calc R . .
C72 C 0.0005(4) 0.1725(5) 0.6014(4) 0.0351(14) Uani 1 1 d . . .
H72 H -0.0316 0.1977 0.6248 0.042 Uiso 1 1 calc R . .
C73 C -0.0171(6) 0.1530(6) 0.5166(5) 0.0503(19) Uani 1 1 d . . .
H73 H -0.0617 0.1638 0.4824 0.060 Uiso 1 1 calc R . .
C74 C 0.0296(6) 0.1181(6) 0.4823(4) 0.0490(18) Uani 1 1 d . . .
H74 H 0.0183 0.1047 0.4245 0.059 Uiso 1 1 calc R . .
C75 C 0.0929(5) 0.1028(5) 0.5329(4) 0.0425(16) Uani 1 1 d . . .
H75 H 0.1266 0.0792 0.5108 0.051 Uiso 1 1 calc R . .
C76 C 0.1074(5) 0.1221(5) 0.6167(4) 0.0364(14) Uani 1 1 d . . .
H76 H 0.1509 0.1106 0.6512 0.044 Uiso 1 1 calc R . .
F1 F -0.4017(3) 0.0130(3) 0.7707(3) 0.0516(11) Uani 1 1 d . . .
F2 F -0.4885(4) 0.1034(4) 0.8143(4) 0.0725(16) Uani 1 1 d . . .
F3 F -0.4744(3) 0.2423(3) 0.7736(4) 0.0630(14) Uani 1 1 d . . .
F4 F -0.3778(3) 0.2855(3) 0.6842(3) 0.0459(10) Uani 1 1 d . . .
F5 F -0.2958(3) 0.1929(3) 0.6358(2) 0.0376(8) Uani 1 1 d . . .
F6 F -0.0332(3) 0.3708(3) 0.9595(3) 0.0568(12) Uani 1 1 d . . .
F7 F -0.1390(4) 0.4458(5) 0.9847(4) 0.095(2) Uani 1 1 d . . .
F8 F -0.2244(4) 0.4883(4) 0.8631(5) 0.097(2) Uani 1 1 d . . .
F9 F -0.2015(4) 0.4577(4) 0.7196(4) 0.0844(19) Uani 1 1 d . . .
F10 F -0.0955(3) 0.3825(4) 0.6947(3) 0.0611(13) Uani 1 1 d . . .
F11 F 0.4330(3) 0.5214(3) 0.9609(2) 0.0435(9) Uani 1 1 d . . .
F12 F 0.5789(3) 0.6560(3) 0.9686(3) 0.0551(12) Uani 1 1 d . . .
F13 F 0.5855(3) 0.6623(3) 0.8235(3) 0.0570(12) Uani 1 1 d . . .
F14 F 0.4441(3) 0.5331(3) 0.6688(3) 0.0495(10) Uani 1 1 d . . .
F15 F 0.3019(3) 0.3956(3) 0.6612(2) 0.0448(10) Uani 1 1 d . . .
F16 F 0.3038(3) 0.1187(3) 0.9976(2) 0.0540(12) Uani 1 1 d . . .
F17 F 0.3899(5) 0.0285(5) 1.0468(4) 0.095(2) Uani 1 1 d . . .
F18 F 0.4214(4) -0.0781(4) 0.9340(4) 0.0766(17) Uani 1 1 d . . .
F19 F 0.3691(3) -0.0922(3) 0.7730(3) 0.0579(12) Uani 1 1 d . . .
F20 F 0.2803(3) -0.0052(3) 0.7232(3) 0.0503(11) Uani 1 1 d . . .
F21 F -0.0918(3) -0.2786(3) 0.7845(3) 0.0458(10) Uani 1 1 d . . .
F22 F -0.0088(3) -0.3732(3) 0.8246(3) 0.0602(12) Uani 1 1 d . . .
F23 F 0.1328(4) -0.3675(3) 0.7853(3) 0.0616(13) Uani 1 1 d . . .
F24 F 0.1896(3) -0.2667(3) 0.7042(3) 0.0528(11) Uani 1 1 d . . .
F25 F 0.1034(2) -0.1776(2) 0.6579(2) 0.0357(8) Uani 1 1 d . . .
F26 F -0.4811(3) -0.3779(3) 0.5460(2) 0.0472(10) Uani 1 1 d . . .
F27 F -0.6370(3) -0.5247(3) 0.4180(3) 0.0555(12) Uani 1 1 d . . .
F28 F -0.6796(3) -0.5519(2) 0.2547(3) 0.0481(10) Uani 1 1 d . . .
F29 F -0.5668(3) -0.4314(3) 0.2168(2) 0.0465(10) Uani 1 1 d . . .
F30 F -0.4101(3) -0.2851(3) 0.3438(2) 0.0413(9) Uani 1 1 d . . .
C1S C -0.2495(9) -0.1533(8) 0.8226(7) 0.083(3) Uani 1 1 d . . .
H1S H -0.2585 -0.1681 0.8699 0.100 Uiso 1 1 calc R . .
C2S C 0.6105(17) 0.2655(14) 0.1909(19) 0.089(9) Uani 0.431(5) 1 d P A 1
H2S H 0.6407 0.2272 0.1935 0.107 Uiso 0.431(5) 1 calc PR A 1
C3S C 0.7771(16) 0.1135(16) -0.0251(15) 0.059(5) Uani 0.431(5) 1 d P A 1
H3S H 0.7237 0.0546 -0.0709 0.071 Uiso 0.431(5) 1 calc PR A 1
Cl1 Cl -0.2900(2) -0.2538(2) 0.7357(2) 0.0863(8) Uani 1 1 d . . .
Cl2 Cl -0.1285(3) -0.0845(3) 0.8593(3) 0.1209(13) Uani 1 1 d . . .
Cl3 Cl -0.3099(4) -0.0993(4) 0.7987(3) 0.153(2) Uani 1 1 d . . .
Cl4 Cl 0.6947(4) 0.3733(4) 0.2712(5) 0.0736(19) Uani 0.431(5) 1 d P A 1
Cl5 Cl 0.5860(8) 0.2659(6) 0.0940(9) 0.133(4) Uani 0.431(5) 1 d P A 1
Cl6 Cl 0.5201(5) 0.2216(5) 0.2111(9) 0.151(5) Uani 0.431(5) 1 d P A 1
Cl7 Cl 0.8458(4) 0.0953(3) 0.0538(3) 0.0621(15) Uani 0.431(5) 1 d P A 1
Cl8 Cl 0.8449(5) 0.1676(5) -0.0701(4) 0.081(2) Uani 0.431(5) 1 d P A 1
Cl9 Cl 0.7335(5) 0.1819(5) 0.0189(4) 0.0768(18) Uani 0.431(5) 1 d P A 1
C1H C -0.2926(16) 0.373(2) 1.4821(13) 0.240(16) Uani 1 1 d . . .
H1HA H -0.3475 0.3512 1.4292 0.361 Uiso 1 1 calc R . .
H1HB H -0.2419 0.4279 1.4907 0.361 Uiso 1 1 calc R . .
H1HC H -0.3079 0.3842 1.5305 0.361 Uiso 1 1 calc R . .
C2H C -0.2588(8) 0.2938(10) 1.4750(8) 0.095(4) Uani 1 1 d . . .
H2HA H -0.2338 0.2928 1.4324 0.114 Uiso 1 1 calc R . .
H2HB H -0.2050 0.3181 1.5307 0.114 Uiso 1 1 calc R . .
C3H C -0.3177(6) 0.1981(9) 1.4541(6) 0.077(3) Uani 1 1 d . . .
H3HA H -0.3669 0.1684 1.3946 0.093 Uiso 1 1 calc R . .
H3HB H -0.3490 0.1957 1.4920 0.093 Uiso 1 1 calc R . .
C4H C -0.2669(7) 0.1451(10) 1.4627(6) 0.082(4) Uani 1 1 d . . .
H4HA H -0.2178 0.1744 1.5222 0.099 Uiso 1 1 calc R . .
H4HB H -0.2359 0.1469 1.4247 0.099 Uiso 1 1 calc R . .
C5H C -0.3296(8) 0.0467(9) 1.4408(6) 0.086(4) Uani 1 1 d . . .
H5HA H -0.3792 0.0189 1.3818 0.103 Uiso 1 1 calc R . .
H5HB H -0.3602 0.0461 1.4792 0.103 Uiso 1 1 calc R . .
C6H C -0.2841(11) -0.0155(15) 1.4464(9) 0.154(9) Uani 1 1 d . . .
H6HA H -0.2291 0.0062 1.4360 0.231 Uiso 1 1 calc R . .
H6HB H -0.3293 -0.0770 1.4033 0.231 Uiso 1 1 calc R . .
H6HC H -0.2658 -0.0144 1.5034 0.231 Uiso 1 1 calc R . .
C7H C -0.0734(19) 0.6079(17) 0.4150(18) 0.264(13) Uani 1 1 d DU . .
H7HA H -0.0313 0.6692 0.4266 0.397 Uiso 1 1 calc R . .
H7HB H -0.1331 0.6029 0.4116 0.397 Uiso 1 1 calc R . .
H7HC H -0.0835 0.5660 0.3606 0.397 Uiso 1 1 calc R . .
C8H C -0.0316(17) 0.5864(18) 0.4846(18) 0.270(13) Uani 1 1 d DU . .
H8HA H 0.0300 0.6387 0.5263 0.324 Uiso 1 1 calc R . .
H8HB H -0.0714 0.5765 0.5145 0.324 Uiso 1 1 calc R . .
C9H C -0.0203(15) 0.5123(19) 0.4582(17) 0.255(13) Uani 1 1 d U . .
H9HA H 0.0242 0.5237 0.4330 0.307 Uiso 1 1 calc R . .
H9HB H -0.0807 0.4604 0.4135 0.307 Uiso 1 1 calc R . .
C10H C 0.5975(17) 0.2777(18) 0.026(2) 0.144(10) Uani 0.569(5) 1 d PU A 2
H10A H 0.5921 0.3285 0.0186 0.216 Uiso 0.569(5) 1 calc PR A 2
H10B H 0.5979 0.2793 0.0803 0.216 Uiso 0.569(5) 1 calc PR A 2
H10C H 0.5446 0.2217 -0.0212 0.216 Uiso 0.569(5) 1 calc PR A 2
C11H C 0.6801(16) 0.2829(16) 0.025(2) 0.141(8) Uani 0.569(5) 1 d PU A 2
H11A H 0.7060 0.3352 0.0130 0.169 Uiso 0.569(5) 1 calc PR A 2
H11B H 0.7209 0.3027 0.0860 0.169 Uiso 0.569(5) 1 calc PR A 2
C12H C 0.7030(15) 0.2241(16) -0.0184(19) 0.131(7) Uani 0.569(5) 1 d PU A 2
H12A H 0.6576 0.1649 -0.0268 0.158 Uiso 0.569(5) 1 calc PR A 2
H12B H 0.6841 0.2235 -0.0758 0.158 Uiso 0.569(5) 1 calc PR A 2
C13H C 0.7843(16) 0.2197(17) -0.002(2) 0.138(7) Uani 0.569(5) 1 d PU A 2
H13A H 0.8059 0.2235 0.0564 0.166 Uiso 0.569(5) 1 calc PR A 2
H13B H 0.8292 0.2768 0.0020 0.166 Uiso 0.569(5) 1 calc PR A 2
C14H C 0.8009(18) 0.1540(19) -0.049(2) 0.142(8) Uani 0.569(5) 1 d PDU A 2
H14A H 0.8251 0.1759 -0.0863 0.170 Uiso 0.569(5) 1 calc PR A 2
H14B H 0.7397 0.0996 -0.0868 0.170 Uiso 0.569(5) 1 calc PR A 2
C15H C 0.8665(19) 0.124(2) -0.003(2) 0.190(12) Uani 0.569(5) 1 d PDU A 2
H15A H 0.8682 0.0777 -0.0453 0.285 Uiso 0.569(5) 1 calc PR A 2
H15B H 0.8436 0.1000 0.0337 0.285 Uiso 0.569(5) 1 calc PR A 2
H15C H 0.9292 0.1755 0.0325 0.285 Uiso 0.569(5) 1 calc PR A 2

loop_
_atom_site_aniso_label
_atom_site_aniso_U_11
_atom_site_aniso_U_22
_atom_site_aniso_U_33
_atom_site_aniso_U_23
_atom_site_aniso_U_13
_atom_site_aniso_U_12
Au1 0.02004(11) 0.01850(10) 0.02098(11) 0.00664(8) 0.00948(8) 0.00839(8)
Rh1 0.01746(19) 0.01571(18) 0.01976(18) 0.00687(15) 0.01057(15) 0.00896(15)
N1 0.024(2) 0.018(2) 0.019(2) 0.0034(17) 0.0019(18) 0.0042(18)
N2 0.023(2) 0.024(2) 0.029(2) 0.0043(19) 0.015(2) 0.0114(19)
N3 0.027(2) 0.020(2) 0.032(2) 0.0120(19) 0.015(2) 0.0141(18)
N4 0.018(2) 0.019(2) 0.023(2) 0.0063(17) 0.0102(17) 0.0103(17)
N5 0.022(2) 0.020(2) 0.022(2) 0.0084(18) 0.0081(18) 0.0091(18)
N6 0.028(2) 0.016(2) 0.019(2) 0.0024(17) 0.0090(18) 0.0084(18)
N7 0.025(2) 0.023(2) 0.024(2) 0.0061(18) 0.0131(19) 0.0099(18)
N8 0.029(2) 0.025(2) 0.030(2) 0.014(2) 0.016(2) 0.0120(19)
C1 0.034(3) 0.030(3) 0.026(3) 0.014(2) 0.013(2) 0.019(2)
C2 0.023(3) 0.033(3) 0.038(3) 0.006(3) 0.010(3) 0.013(2)
C3 0.023(3) 0.032(3) 0.037(3) 0.012(3) 0.010(2) 0.014(2)
C4 0.020(3) 0.025(3) 0.029(3) 0.009(2) 0.010(2) 0.010(2)
C5 0.024(3) 0.027(3) 0.025(3) 0.007(2) 0.013(2) 0.011(2)
C6 0.023(3) 0.023(3) 0.029(3) 0.009(2) 0.014(2) 0.010(2)
C7 0.029(3) 0.019(2) 0.021(2) 0.007(2) 0.016(2) 0.012(2)
C8 0.020(2) 0.021(2) 0.022(2) 0.007(2) 0.009(2) 0.010(2)
C9 0.022(3) 0.025(3) 0.024(2) 0.005(2) 0.012(2) 0.014(2)
C10 0.023(3) 0.023(3) 0.033(3) 0.008(2) 0.011(2) 0.013(2)
C11 0.029(3) 0.021(3) 0.032(3) 0.007(2) 0.013(2) 0.013(2)
C12 0.035(3) 0.025(3) 0.052(4) 0.018(3) 0.023(3) 0.016(3)
C13 0.033(3) 0.025(3) 0.056(4) 0.021(3) 0.027(3) 0.018(2)
C14 0.023(3) 0.021(2) 0.031(3) 0.013(2) 0.013(2) 0.011(2)
C15 0.025(3) 0.024(3) 0.028(3) 0.013(2) 0.013(2) 0.012(2)
C16 0.023(2) 0.021(2) 0.024(2) 0.009(2) 0.015(2) 0.010(2)
C17 0.022(3) 0.025(3) 0.036(3) 0.013(2) 0.017(2) 0.011(2)
C18 0.027(3) 0.029(3) 0.037(3) 0.018(2) 0.018(2) 0.018(2)
C19 0.022(3) 0.023(2) 0.022(2) 0.009(2) 0.010(2) 0.012(2)
C20 0.024(3) 0.020(2) 0.025(2) 0.010(2) 0.014(2) 0.011(2)
C21 0.021(2) 0.022(2) 0.022(2) 0.008(2) 0.012(2) 0.013(2)
C22 0.028(3) 0.026(3) 0.015(2) 0.013(2) 0.008(2) 0.016(2)
C23 0.012(2) 0.019(2) 0.014(2) 0.0038(19) -0.0022(18) -0.0013(18)
C24 0.019(2) 0.023(2) 0.019(2) 0.012(2) 0.009(2) 0.009(2)
C25 0.024(3) 0.023(2) 0.025(2) 0.012(2) 0.013(2) 0.011(2)
C26 0.031(3) 0.020(2) 0.026(3) 0.010(2) 0.016(2) 0.011(2)
C27 0.033(3) 0.021(3) 0.032(3) 0.010(2) 0.014(3) 0.014(2)
C28 0.026(3) 0.020(2) 0.026(3) 0.005(2) 0.009(2) 0.009(2)
C29 0.025(3) 0.019(2) 0.025(2) 0.009(2) 0.010(2) 0.006(2)
C30 0.024(3) 0.022(3) 0.023(2) 0.006(2) 0.007(2) 0.006(2)
C31 0.020(3) 0.027(3) 0.028(3) 0.003(2) 0.010(2) 0.011(2)
C32 0.029(3) 0.038(3) 0.047(4) 0.019(3) 0.024(3) 0.021(3)
C33 0.038(4) 0.053(4) 0.060(4) 0.025(4) 0.038(3) 0.028(3)
C34 0.033(3) 0.046(4) 0.053(4) 0.014(3) 0.022(3) 0.027(3)
C35 0.027(3) 0.030(3) 0.040(3) 0.010(3) 0.009(3) 0.016(2)
C36 0.024(3) 0.031(3) 0.028(3) 0.005(2) 0.007(2) 0.011(2)
C37 0.023(3) 0.018(2) 0.046(3) 0.003(2) 0.013(3) 0.011(2)
C38 0.035(3) 0.035(3) 0.048(4) 0.003(3) 0.018(3) 0.017(3)
C39 0.046(4) 0.047(4) 0.065(5) -0.004(4) 0.029(4) 0.021(4)
C40 0.038(4) 0.037(4) 0.098(7) 0.000(4) 0.026(4) 0.025(3)
C41 0.030(4) 0.031(3) 0.089(6) 0.012(4) 0.007(4) 0.019(3)
C42 0.035(3) 0.029(3) 0.071(5) 0.017(3) 0.022(3) 0.022(3)
C43 0.028(3) 0.021(2) 0.038(3) 0.013(2) 0.019(2) 0.013(2)
C44 0.030(3) 0.031(3) 0.036(3) 0.016(3) 0.019(3) 0.013(2)
C45 0.026(3) 0.029(3) 0.042(3) 0.006(3) 0.012(3) 0.009(2)
C46 0.033(3) 0.038(3) 0.064(5) 0.028(3) 0.033(3) 0.015(3)
C47 0.042(4) 0.037(3) 0.044(3) 0.024(3) 0.030(3) 0.021(3)
C48 0.031(3) 0.030(3) 0.038(3) 0.014(3) 0.019(3) 0.016(2)
C49 0.023(3) 0.024(3) 0.032(3) 0.014(2) 0.011(2) 0.012(2)
C50 0.030(3) 0.052(4) 0.033(3) 0.019(3) 0.015(3) 0.026(3)
C51 0.062(5) 0.088(6) 0.049(4) 0.045(4) 0.028(4) 0.055(5)
C52 0.047(4) 0.057(5) 0.067(5) 0.038(4) 0.025(4) 0.042(4)
C53 0.036(3) 0.035(3) 0.056(4) 0.020(3) 0.023(3) 0.025(3)
C54 0.032(3) 0.033(3) 0.033(3) 0.014(3) 0.014(3) 0.019(3)
C55 0.028(3) 0.018(2) 0.026(3) 0.009(2) 0.007(2) 0.010(2)
C56 0.032(3) 0.028(3) 0.036(3) 0.017(3) 0.010(3) 0.011(2)
C57 0.053(4) 0.026(3) 0.040(3) 0.019(3) 0.018(3) 0.017(3)
C58 0.050(4) 0.031(3) 0.047(4) 0.017(3) 0.010(3) 0.028(3)
C59 0.043(4) 0.033(3) 0.041(3) 0.014(3) 0.019(3) 0.026(3)
C60 0.030(3) 0.026(3) 0.030(3) 0.012(2) 0.012(2) 0.014(2)
C61 0.023(3) 0.021(3) 0.024(3) 0.004(2) 0.004(2) 0.007(2)
C62 0.028(3) 0.030(3) 0.030(3) 0.012(2) 0.009(2) 0.010(2)
C63 0.028(3) 0.023(3) 0.048(4) 0.016(3) 0.012(3) 0.005(2)
C64 0.029(3) 0.019(3) 0.035(3) 0.000(2) 0.003(3) 0.009(2)
C65 0.032(3) 0.030(3) 0.022(3) 0.002(2) 0.004(2) 0.013(3)
C66 0.027(3) 0.024(3) 0.030(3) 0.010(2) 0.010(2) 0.008(2)
C67 0.033(3) 0.040(3) 0.025(3) 0.007(3) 0.013(3) 0.000(3)
C68 0.056(5) 0.057(5) 0.029(3) 0.012(3) 0.016(3) -0.006(4)
C69 0.043(4) 0.062(5) 0.022(3) 0.004(3) 0.013(3) 0.008(3)
C70 0.027(3) 0.035(3) 0.027(3) 0.000(3) 0.009(2) 0.012(2)
C71 0.024(3) 0.024(3) 0.026(3) 0.005(2) 0.009(2) 0.010(2)
C72 0.041(3) 0.052(4) 0.032(3) 0.024(3) 0.020(3) 0.033(3)
C73 0.061(5) 0.076(6) 0.039(4) 0.034(4) 0.027(4) 0.048(4)
C74 0.068(5) 0.067(5) 0.029(3) 0.025(3) 0.029(3) 0.040(4)
C75 0.061(4) 0.051(4) 0.038(3) 0.018(3) 0.034(3) 0.040(4)
C76 0.045(4) 0.043(4) 0.034(3) 0.016(3) 0.023(3) 0.030(3)
F1 0.059(3) 0.057(3) 0.079(3) 0.044(2) 0.054(2) 0.038(2)
F2 0.087(4) 0.085(4) 0.117(4) 0.062(3) 0.091(4) 0.061(3)
F3 0.058(3) 0.064(3) 0.096(4) 0.032(3) 0.049(3) 0.048(2)
F4 0.048(2) 0.039(2) 0.056(2) 0.0194(19) 0.020(2) 0.0302(19)
F5 0.045(2) 0.041(2) 0.041(2) 0.0214(17) 0.0259(17) 0.0254(17)
F6 0.060(3) 0.068(3) 0.043(2) 0.013(2) 0.029(2) 0.036(2)
F7 0.085(4) 0.103(5) 0.088(4) 0.001(4) 0.054(3) 0.054(4)
F8 0.065(3) 0.067(4) 0.151(6) 0.010(4) 0.047(4) 0.052(3)
F9 0.062(3) 0.071(4) 0.127(5) 0.046(4) 0.022(3) 0.052(3)
F10 0.067(3) 0.078(3) 0.071(3) 0.047(3) 0.033(3) 0.052(3)
F11 0.039(2) 0.050(2) 0.0317(18) 0.0171(18) 0.0145(17) 0.0128(18)
F12 0.034(2) 0.044(2) 0.047(2) 0.0032(19) 0.0111(19) -0.0015(18)
F13 0.037(2) 0.046(2) 0.079(3) 0.033(2) 0.031(2) 0.0038(18)
F14 0.054(2) 0.055(3) 0.055(2) 0.036(2) 0.036(2) 0.022(2)
F15 0.044(2) 0.043(2) 0.0334(19) 0.0112(17) 0.0199(17) 0.0101(18)
F16 0.064(3) 0.086(3) 0.0305(19) 0.021(2) 0.023(2) 0.055(3)
F17 0.127(5) 0.178(7) 0.061(3) 0.079(4) 0.049(3) 0.126(5)
F18 0.081(4) 0.102(4) 0.106(4) 0.070(4) 0.046(3) 0.079(4)
F19 0.068(3) 0.052(3) 0.076(3) 0.023(2) 0.039(3) 0.048(2)
F20 0.078(3) 0.067(3) 0.038(2) 0.024(2) 0.035(2) 0.056(3)
F21 0.048(2) 0.050(2) 0.060(3) 0.039(2) 0.033(2) 0.0249(19)
F22 0.072(3) 0.054(3) 0.077(3) 0.053(3) 0.034(3) 0.032(2)
F23 0.086(3) 0.052(3) 0.074(3) 0.038(2) 0.031(3) 0.054(3)
F24 0.054(3) 0.058(3) 0.065(3) 0.025(2) 0.031(2) 0.042(2)
F25 0.043(2) 0.039(2) 0.0400(19) 0.0222(17) 0.0256(17) 0.0256(17)
F26 0.047(2) 0.044(2) 0.0356(19) 0.0179(18) 0.0181(18) 0.0069(18)
F27 0.041(2) 0.040(2) 0.057(3) 0.022(2) 0.016(2) -0.0039(18)
F28 0.035(2) 0.0255(18) 0.048(2) 0.0003(17) 0.0020(18) 0.0055(16)
F29 0.049(2) 0.039(2) 0.0267(18) 0.0057(16) 0.0059(17) 0.0136(18)
F30 0.043(2) 0.037(2) 0.0294(18) 0.0118(16) 0.0142(16) 0.0080(17)
C1S 0.120(9) 0.099(8) 0.069(6) 0.048(6) 0.061(7) 0.068(8)
C2S 0.069(15) 0.040(11) 0.12(2) 0.019(13) 0.006(14) 0.035(11)
C3S 0.074(14) 0.063(13) 0.067(13) 0.042(11) 0.051(12) 0.033(11)
Cl1 0.110(2) 0.0858(18) 0.0906(19) 0.0494(16) 0.0635(17) 0.0501(17)
Cl2 0.143(3) 0.110(3) 0.109(3) 0.063(2) 0.062(2) 0.043(2)
Cl3 0.263(6) 0.218(5) 0.143(3) 0.123(4) 0.136(4) 0.205(5)
Cl4 0.063(3) 0.055(3) 0.118(5) 0.042(3) 0.039(3) 0.040(3)
Cl5 0.143(8) 0.065(4) 0.178(10) 0.044(6) 0.034(7) 0.073(5)
Cl6 0.062(4) 0.079(5) 0.308(15) 0.090(7) 0.061(6) 0.043(4)
Cl7 0.055(3) 0.057(3) 0.042(2) 0.022(2) 0.001(2) 0.012(2)
Cl8 0.070(4) 0.101(5) 0.071(4) 0.048(4) 0.043(3) 0.025(3)
Cl9 0.069(4) 0.102(5) 0.076(4) 0.046(4) 0.036(3) 0.049(4)
C1H 0.27(3) 0.52(5) 0.171(19) 0.19(3) 0.16(2) 0.34(3)
C2H 0.067(7) 0.141(12) 0.083(8) 0.045(8) 0.041(6) 0.052(8)
C3H 0.046(5) 0.132(10) 0.045(5) 0.027(6) 0.026(4) 0.038(6)
C4H 0.066(6) 0.165(12) 0.049(5) 0.045(6) 0.038(5) 0.078(8)
C5H 0.073(7) 0.131(11) 0.048(5) 0.028(6) 0.024(5) 0.051(7)
C6H 0.185(14) 0.38(3) 0.119(10) 0.189(15) 0.133(11) 0.242(18)
C7H 0.202(18) 0.156(16) 0.23(2) 0.019(17) -0.062(16) 0.062(14)
C8H 0.129(13) 0.184(16) 0.29(2) -0.057(17) 0.012(13) 0.050(11)
C9H 0.101(12) 0.187(17) 0.29(3) -0.075(18) 0.036(13) 0.060(11)
C10H 0.075(11) 0.085(12) 0.164(17) -0.032(12) -0.002(13) 0.041(10)
C11H 0.073(8) 0.073(9) 0.165(14) -0.020(9) -0.002(9) 0.023(8)
C12H 0.066(8) 0.072(8) 0.158(13) -0.019(8) 0.002(9) 0.027(7)
C13H 0.065(8) 0.084(9) 0.164(14) -0.021(9) 0.007(9) 0.027(7)
C14H 0.064(9) 0.095(10) 0.162(14) -0.024(10) 0.013(10) 0.024(8)
C15H 0.080(12) 0.138(15) 0.187(19) -0.052(15) 0.009(14) 0.022(12)

loop_
_atom_type_symbol
_atom_type_description
_atom_type_scat_dispersion_real
_atom_type_scat_dispersion_imag
_atom_type_scat_source
C C 0.0033 0.0016 'International Tables Vol C Tables 4.2.6.8 and 6.1.1.4'
H H 0.0000 0.0000 'International Tables Vol C Tables 4.2.6.8 and 6.1.1.4'
N N 0.0061 0.0033 'International Tables Vol C Tables 4.2.6.8 and 6.1.1.4'
F F 0.0171 0.0103 'International Tables Vol C Tables 4.2.6.8 and 6.1.1.4'
Au Au -2.0133 8.8022 'International Tables Vol C Tables 4.2.6.8 and 6.1.1.4'
Rh Rh -1.1178 0.9187 'International Tables Vol C Tables 4.2.6.8 and 6.1.1.4'
Cl Cl 0.1484 0.1585 'International Tables Vol C Tables 4.2.6.8 and 6.1.1.4'

loop_
_geom_angle_atom_site_label_1
_geom_angle_atom_site_label_2
_geom_angle_atom_site_label_3
_geom_angle
_geom_angle_site_symmetry_1
_geom_angle_site_symmetry_3
_geom_angle_publ_flag
C23 Au1 C7 90.0(2) . . ?
C23 Au1 N1 177.3(2) . . ?
C7 Au1 N1 90.7(2) . . ?
C23 Au1 N6 90.8(2) . . ?
C7 Au1 N6 178.46(19) . . ?
N1 Au1 N6 88.48(18) . . ?
C22 Rh1 C8 89.3(2) . . ?
C22 Rh1 N7 89.78(19) . . ?
C8 Rh1 N7 89.2(2) . . ?
C22 Rh1 N8 90.9(2) . . ?
C8 Rh1 N8 92.1(2) . . ?
N7 Rh1 N8 178.59(19) . . ?
C22 Rh1 N4 91.79(19) . . ?
C8 Rh1 N4 177.66(19) . . ?
N7 Rh1 N4 88.80(17) . . ?
N8 Rh1 N4 89.96(18) . . ?
C22 Rh1 N3 178.46(19) . . ?
C8 Rh1 N3 91.9(2) . . ?
N7 Rh1 N3 89.30(19) . . ?
N8 Rh1 N3 89.97(19) . . ?
N4 Rh1 N3 86.95(17) . . ?
C1 N1 C4 106.6(4) . . ?
C1 N1 Au1 125.5(4) . . ?
C4 N1 Au1 127.9(3) . . ?
C9 N2 C6 104.1(4) . . ?
C14 N3 C11 107.6(5) . . ?
C14 N3 Rh1 126.5(4) . . ?
C11 N3 Rh1 125.6(4) . . ?
C19 N4 C16 106.1(4) . . ?
C19 N4 Rh1 126.1(4) . . ?
C16 N4 Rh1 127.8(4) . . ?
C21 N5 C24 104.2(4) . . ?
C26 N6 C29 107.3(4) . . ?
C26 N6 Au1 127.1(4) . . ?
C29 N6 Au1 125.6(4) . . ?
C67 N7 C71 117.5(5) . . ?
C67 N7 Rh1 122.7(4) . . ?
C71 N7 Rh1 119.8(4) . . ?
C72 N8 C76 118.5(5) . . ?
C72 N8 Rh1 120.6(4) . . ?
C76 N8 Rh1 120.8(4) . . ?
N1 C1 C30 126.1(5) . . ?
N1 C1 C2 108.8(5) . . ?
C30 C1 C2 124.9(5) . . ?
C3 C2 C1 107.4(5) . . ?
C3 C2 H2 126.3 . . ?
C1 C2 H2 126.3 . . ?
C2 C3 C4 107.3(5) . . ?
C2 C3 H3 126.4 . . ?
C4 C3 H3 126.4 . . ?
N1 C4 C5 124.4(5) . . ?
N1 C4 C3 109.9(5) . . ?
C5 C4 C3 125.6(5) . . ?
C4 C5 C6 123.5(5) . . ?
C4 C5 C31 119.1(5) . . ?
C6 C5 C31 117.1(5) . . ?
N2 C6 C5 118.2(5) . . ?
N2 C6 C7 112.4(5) . . ?
C5 C6 C7 129.2(5) . . ?
C8 C7 C6 106.4(4) . . ?
C8 C7 Au1 132.1(4) . . ?
C6 C7 Au1 121.5(4) . . ?
C7 C8 C9 103.6(4) . . ?
C7 C8 Rh1 136.0(4) . . ?
C9 C8 Rh1 120.3(4) . . ?
N2 C9 C10 118.1(5) . . ?
N2 C9 C8 113.0(5) . . ?
C10 C9 C8 128.4(5) . . ?
C11 C10 C9 125.4(5) . . ?
C11 C10 C37 119.9(5) . . ?
C9 C10 C37 114.3(5) . . ?
N3 C11 C10 124.6(5) . . ?
N3 C11 C12 109.1(5) . . ?
C10 C11 C12 126.3(5) . . ?
C13 C12 C11 106.9(5) . . ?
C13 C12 H12 126.6 . . ?
C11 C12 H12 126.6 . . ?
C12 C13 C14 107.2(5) . . ?
C12 C13 H13 126.4 . . ?
C14 C13 H13 126.4 . . ?
N3 C14 C15 125.8(5) . . ?
N3 C14 C13 109.2(5) . . ?
C15 C14 C13 124.5(5) . . ?
C16 C15 C14 126.7(5) . . ?
C16 C15 C43 116.4(5) . . ?
C14 C15 C43 116.7(5) . . ?
N4 C16 C15 123.8(5) . . ?
N4 C16 C17 109.9(5) . . ?
C15 C16 C17 125.8(5) . . ?
C18 C17 C16 106.4(5) . . ?
C18 C17 H17 126.8 . . ?
C16 C17 H17 126.8 . . ?
C17 C18 C19 106.9(5) . . ?
C17 C18 H18 126.5 . . ?
C19 C18 H18 126.5 . . ?
N4 C19 C20 124.0(5) . . ?
N4 C19 C18 110.6(5) . . ?
C20 C19 C18 125.3(5) . . ?
C19 C20 C21 125.7(5) . . ?
C19 C20 C49 118.6(5) . . ?
C21 C20 C49 115.5(5) . . ?
N5 C21 C20 118.5(5) . . ?
N5 C21 C22 113.3(4) . . ?
C20 C21 C22 127.6(5) . . ?
C23 C22 C21 105.1(5) . . ?
C23 C22 Rh1 133.4(4) . . ?
C21 C22 Rh1 121.4(4) . . ?
C22 C23 C24 104.1(4) . . ?
C22 C23 Au1 134.1(4) . . ?
C24 C23 Au1 121.8(3) . . ?
N5 C24 C25 118.2(5) . . ?
N5 C24 C23 113.0(4) . . ?
C25 C24 C23 128.2(4) . . ?
C26 C25 C24 123.4(5) . . ?
C26 C25 C55 117.7(5) . . ?
C24 C25 C55 118.7(5) . . ?
N6 C26 C25 125.3(5) . . ?
N6 C26 C27 109.4(5) . . ?
C25 C26 C27 125.3(5) . . ?
C28 C27 C26 107.0(5) . . ?
C28 C27 H27 126.5 . . ?
C26 C27 H27 126.5 . . ?
C27 C28 C29 107.4(5) . . ?
C27 C28 H28 126.3 . . ?
C29 C28 H28 126.3 . . ?
N6 C29 C30 125.4(5) . . ?
N6 C29 C28 108.9(5) . . ?
C30 C29 C28 125.3(5) . . ?
C1 C30 C29 126.2(5) . . ?
C1 C30 C61 116.6(5) . . ?
C29 C30 C61 117.0(5) . . ?
C36 C31 C32 116.6(5) . . ?
C36 C31 C5 122.3(5) . . ?
C32 C31 C5 121.0(6) . . ?
F1 C32 C33 118.0(6) . . ?
F1 C32 C31 119.8(5) . . ?
C33 C32 C31 122.2(6) . . ?
F2 C33 C34 120.3(6) . . ?
F2 C33 C32 120.6(7) . . ?
C34 C33 C32 119.1(6) . . ?
F3 C34 C33 119.9(6) . . ?
F3 C34 C35 119.6(7) . . ?
C33 C34 C35 120.5(6) . . ?
F4 C35 C34 120.0(6) . . ?
F4 C35 C36 120.5(6) . . ?
C34 C35 C36 119.5(6) . . ?
F5 C36 C35 117.5(6) . . ?
F5 C36 C31 120.5(5) . . ?
C35 C36 C31 122.1(6) . . ?
C38 C37 C42 117.2(6) . . ?
C38 C37 C10 121.4(6) . . ?
C42 C37 C10 121.1(6) . . ?
F6 C38 C37 120.4(6) . . ?
F6 C38 C39 117.5(7) . . ?
C37 C38 C39 122.1(8) . . ?
F7 C39 C40 122.0(8) . . ?
F7 C39 C38 119.3(9) . . ?
C40 C39 C38 118.7(8) . . ?
C41 C40 F8 120.5(10) . . ?
C41 C40 C39 120.4(7) . . ?
F8 C40 C39 119.1(10) . . ?
C40 C41 F9 119.8(7) . . ?
C40 C41 C42 120.9(8) . . ?
F9 C41 C42 119.2(9) . . ?
F10 C42 C37 120.2(6) . . ?
F10 C42 C41 119.1(8) . . ?
C37 C42 C41 120.6(8) . . ?
C48 C43 C44 117.1(5) . . ?
C48 C43 C15 121.5(5) . . ?
C44 C43 C15 121.5(5) . . ?
F11 C44 C43 120.0(5) . . ?
F11 C44 C45 118.1(6) . . ?
C43 C44 C45 121.9(6) . . ?
F12 C45 C46 120.2(6) . . ?
F12 C45 C44 120.6(6) . . ?
C46 C45 C44 119.2(6) . . ?
F13 C46 C45 119.8(7) . . ?
F13 C46 C47 119.7(7) . . ?
C45 C46 C47 120.5(6) . . ?
F14 C47 C46 120.7(6) . . ?
F14 C47 C48 120.0(6) . . ?
C46 C47 C48 119.4(6) . . ?
F15 C48 C43 119.8(5) . . ?
F15 C48 C47 118.3(6) . . ?
C43 C48 C47 121.9(6) . . ?
C50 C49 C54 116.4(5) . . ?
C50 C49 C20 121.8(5) . . ?
C54 C49 C20 121.5(5) . . ?
F16 C50 C49 119.1(5) . . ?
F16 C50 C51 118.8(6) . . ?
C49 C50 C51 122.1(6) . . ?
F17 C51 C52 119.8(7) . . ?
F17 C51 C50 120.6(7) . . ?
C52 C51 C50 119.6(7) . . ?
F18 C52 C53 119.4(7) . . ?
F18 C52 C51 120.4(7) . . ?
C53 C52 C51 120.1(6) . . ?
F19 C53 C52 120.5(6) . . ?
F19 C53 C54 120.3(7) . . ?
C52 C53 C54 119.2(6) . . ?
F20 C54 C53 118.3(6) . . ?
F20 C54 C49 119.0(5) . . ?
C53 C54 C49 122.6(6) . . ?
C56 C55 C60 115.9(5) . . ?
C56 C55 C25 121.3(5) . . ?
C60 C55 C25 122.8(5) . . ?
F21 C56 C55 119.4(5) . . ?
F21 C56 C57 117.4(6) . . ?
C55 C56 C57 123.3(6) . . ?
F22 C57 C56 121.1(7) . . ?
F22 C57 C58 119.5(6) . . ?
C56 C57 C58 119.5(6) . . ?
F23 C58 C59 120.4(7) . . ?
F23 C58 C57 120.4(7) . . ?
C59 C58 C57 119.2(6) . . ?
F24 C59 C60 120.5(6) . . ?
F24 C59 C58 119.4(6) . . ?
C60 C59 C58 120.1(6) . . ?
F25 C60 C59 117.7(6) . . ?
F25 C60 C55 120.2(5) . . ?
C59 C60 C55 122.1(6) . . ?
C66 C61 C62 117.4(5) . . ?
C66 C61 C30 120.8(5) . . ?
C62 C61 C30 121.8(5) . . ?
F26 C62 C61 120.1(5) . . ?
F26 C62 C63 118.3(6) . . ?
C61 C62 C63 121.6(6) . . ?
F27 C63 C64 120.3(6) . . ?
F27 C63 C62 120.5(6) . . ?
C64 C63 C62 119.2(6) . . ?
F28 C64 C63 119.4(6) . . ?
F28 C64 C65 119.6(6) . . ?
C63 C64 C65 121.0(5) . . ?
F29 C65 C64 120.9(5) . . ?
F29 C65 C66 120.0(6) . . ?
C64 C65 C66 119.1(6) . . ?
F30 C66 C61 120.1(5) . . ?
F30 C66 C65 118.2(6) . . ?
C61 C66 C65 121.7(6) . . ?
N7 C67 C68 122.5(6) . . ?
N7 C67 H67 118.8 . . ?
C68 C67 H67 118.8 . . ?
C67 C68 C69 119.0(7) . . ?
C67 C68 H68 120.5 . . ?
C69 C68 H68 120.5 . . ?
C70 C69 C68 118.5(6) . . ?
C70 C69 H69 120.7 . . ?
C68 C69 H69 120.7 . . ?
C69 C70 C71 120.0(6) . . ?
C69 C70 H70 120.0 . . ?
C71 C70 H70 120.0 . . ?
C70 C71 N7 122.5(6) . . ?
C70 C71 H71 118.8 . . ?
N7 C71 H71 118.8 . . ?
N8 C72 C73 121.3(6) . . ?
N8 C72 H72 119.4 . . ?
C73 C72 H72 119.4 . . ?
C74 C73 C72 120.1(7) . . ?
C74 C73 H73 120.0 . . ?
C72 C73 H73 120.0 . . ?
C75 C74 C73 118.6(6) . . ?
C75 C74 H74 120.7 . . ?
C73 C74 H74 120.7 . . ?
C74 C75 C76 119.5(6) . . ?
C74 C75 H75 120.2 . . ?
C76 C75 H75 120.2 . . ?
N8 C76 C75 122.1(6) . . ?
N8 C76 H76 118.9 . . ?
C75 C76 H76 118.9 . . ?
Cl3 C1S Cl1 112.0(7) . . ?
Cl3 C1S Cl2 111.6(7) . . ?
Cl1 C1S Cl2 109.8(6) . . ?
Cl3 C1S H1S 107.8 . . ?
Cl1 C1S H1S 107.8 . . ?
Cl2 C1S H1S 107.8 . . ?
Cl6 C2S Cl5 116.4(15) . . ?
Cl6 C2S Cl4 111.6(18) . . ?
Cl5 C2S Cl4 110.0(16) . . ?
Cl6 C2S H2S 106.0 . . ?
Cl5 C2S H2S 106.0 . . ?
Cl4 C2S H2S 106.0 . . ?
Cl7 C3S Cl8 109.4(12) . . ?
Cl7 C3S Cl9 111.1(12) . . ?
Cl8 C3S Cl9 108.7(13) . . ?
Cl7 C3S H3S 109.2 . . ?
Cl8 C3S H3S 109.2 . . ?
Cl9 C3S H3S 109.2 . . ?
C2H C1H H1HA 109.5 . . ?
C2H C1H H1HB 109.5 . . ?
H1HA C1H H1HB 109.5 . . ?
C2H C1H H1HC 109.5 . . ?
H1HA C1H H1HC 109.5 . . ?
H1HB C1H H1HC 109.5 . . ?
C3H C2H C1H 126.7(13) . . ?
C3H C2H H2HA 105.6 . . ?
C1H C2H H2HA 105.6 . . ?
C3H C2H H2HB 105.6 . . ?
C1H C2H H2HB 105.6 . . ?
H2HA C2H H2HB 106.1 . . ?
C2H C3H C4H 115.6(9) . . ?
C2H C3H H3HA 108.4 . . ?
C4H C3H H3HA 108.4 . . ?
C2H C3H H3HB 108.4 . . ?
C4H C3H H3HB 108.4 . . ?
H3HA C3H H3HB 107.4 . . ?
C3H C4H C5H 114.3(9) . . ?
C3H C4H H4HA 108.7 . . ?
C5H C4H H4HA 108.7 . . ?
C3H C4H H4HB 108.7 . . ?
C5H C4H H4HB 108.7 . . ?
H4HA C4H H4HB 107.6 . . ?
C4H C5H C6H 118.8(11) . . ?
C4H C5H H5HA 107.6 . . ?
C6H C5H H5HA 107.6 . . ?
C4H C5H H5HB 107.6 . . ?
C6H C5H H5HB 107.6 . . ?
H5HA C5H H5HB 107.1 . . ?
C5H C6H H6HA 109.5 . . ?
C5H C6H H6HB 109.5 . . ?
H6HA C6H H6HB 109.5 . . ?
C5H C6H H6HC 109.5 . . ?
H6HA C6H H6HC 109.5 . . ?
H6HB C6H H6HC 109.5 . . ?
C8H C7H H7HA 109.5 . . ?
C8H C7H H7HB 109.5 . . ?
H7HA C7H H7HB 109.5 . . ?
C8H C7H H7HC 109.5 . . ?
H7HA C7H H7HC 109.5 . . ?
H7HB C7H H7HC 109.5 . . ?
C9H C8H C7H 115(3) . . ?
C9H C8H H8HA 108.6 . . ?
C7H C8H H8HA 108.6 . . ?
C9H C8H H8HB 108.6 . . ?
C7H C8H H8HB 108.6 . . ?
H8HA C8H H8HB 107.6 . . ?
C8H C9H C9H 111(3) . 2_566 ?
C8H C9H H9HA 109.4 . . ?
C9H C9H H9HA 109.4 2_566 . ?
C8H C9H H9HB 109.4 . . ?
C9H C9H H9HB 109.4 2_566 . ?
H9HA C9H H9HB 108.0 . . ?
C11H C10H H10A 109.5 . . ?
C11H C10H H10B 109.5 . . ?
H10A C10H H10B 109.5 . . ?
C11H C10H H10C 109.5 . . ?
H10A C10H H10C 109.5 . . ?
H10B C10H H10C 109.5 . . ?
C12H C11H C10H 135(2) . . ?
C12H C11H H11A 103.5 . . ?
C10H C11H H11A 103.5 . . ?
C12H C11H H11B 103.5 . . ?
C10H C11H H11B 103.5 . . ?
H11A C11H H11B 105.3 . . ?
C13H C12H C11H 133(2) . . ?
C13H C12H H12A 103.9 . . ?
C11H C12H H12A 103.9 . . ?
C13H C12H H12B 103.9 . . ?
C11H C12H H12B 103.9 . . ?
H12A C12H H12B 105.4 . . ?
C12H C13H C14H 130(2) . . ?
C12H C13H H13A 104.8 . . ?
C14H C13H H13A 104.8 . . ?
C12H C13H H13B 104.8 . . ?
C14H C13H H13B 104.8 . . ?
H13A C13H H13B 105.8 . . ?
C13H C14H C15H 121(3) . . ?
C13H C14H H14A 107.0 . . ?
C15H C14H H14A 107.0 . . ?
C13H C14H H14B 107.0 . . ?
C15H C14H H14B 107.0 . . ?
H14A C14H H14B 106.7 . . ?
C14H C15H H15A 109.5 . . ?
C14H C15H H15B 109.5 . . ?
H15A C15H H15B 109.5 . . ?
C14H C15H H15C 109.5 . . ?
H15A C15H H15C 109.5 . . ?
H15B C15H H15C 109.5 . . ?

loop_
_geom_bond_atom_site_label_1
_geom_bond_atom_site_label_2
_geom_bond_distance
_geom_bond_site_symmetry_2
_geom_bond_publ_flag
Au1 C23 1.984(5) . ?
Au1 C7 1.996(5) . ?
Au1 N1 2.073(5) . ?
Au1 N6 2.083(4) . ?
Rh1 C22 1.981(5) . ?
Rh1 C8 1.986(5) . ?
Rh1 N7 2.044(5) . ?
Rh1 N8 2.054(5) . ?
Rh1 N4 2.110(4) . ?
Rh1 N3 2.122(5) . ?
N1 C1 1.372(7) . ?
N1 C4 1.375(7) . ?
N2 C9 1.355(7) . ?
N2 C6 1.356(7) . ?
N3 C14 1.356(7) . ?
N3 C11 1.367(7) . ?
N4 C19 1.366(7) . ?
N4 C16 1.374(7) . ?
N5 C21 1.343(7) . ?
N5 C24 1.371(7) . ?
N6 C26 1.360(7) . ?
N6 C29 1.371(7) . ?
N7 C67 1.337(8) . ?
N7 C71 1.360(7) . ?
N8 C72 1.339(7) . ?
N8 C76 1.343(8) . ?
C1 C30 1.382(8) . ?
C1 C2 1.467(8) . ?
C2 C3 1.335(9) . ?
C2 H2 0.9500 . ?
C3 C4 1.443(8) . ?
C3 H3 0.9500 . ?
C4 C5 1.383(8) . ?
C5 C6 1.398(8) . ?
C5 C31 1.500(8) . ?
C6 C7 1.473(7) . ?
C7 C8 1.369(7) . ?
C8 C9 1.498(7) . ?
C9 C10 1.403(8) . ?
C10 C11 1.387(8) . ?
C10 C37 1.497(7) . ?
C11 C12 1.445(8) . ?
C12 C13 1.351(8) . ?
C12 H12 0.9500 . ?
C13 C14 1.444(8) . ?
C13 H13 0.9500 . ?
C14 C15 1.409(7) . ?
C15 C16 1.405(8) . ?
C15 C43 1.499(7) . ?
C16 C17 1.446(7) . ?
C17 C18 1.364(8) . ?
C17 H17 0.9500 . ?
C18 C19 1.432(7) . ?
C18 H18 0.9500 . ?
C19 C20 1.398(7) . ?
C20 C21 1.402(7) . ?
C20 C49 1.493(7) . ?
C21 C22 1.482(7) . ?
C22 C23 1.394(7) . ?
C23 C24 1.482(7) . ?
C24 C25 1.399(7) . ?
C25 C26 1.393(8) . ?
C25 C55 1.498(7) . ?
C26 C27 1.440(7) . ?
C27 C28 1.348(8) . ?
C27 H27 0.9500 . ?
C28 C29 1.438(8) . ?
C28 H28 0.9500 . ?
C29 C30 1.385(8) . ?
C30 C61 1.515(7) . ?
C31 C36 1.388(9) . ?
C31 C32 1.389(8) . ?
C32 F1 1.329(8) . ?
C32 C33 1.384(9) . ?
C33 F2 1.333(8) . ?
C33 C34 1.372(11) . ?
C34 F3 1.347(7) . ?
C34 C35 1.374(10) . ?
C35 F4 1.331(8) . ?
C35 C36 1.379(8) . ?
C36 F5 1.334(7) . ?
C37 C38 1.346(10) . ?
C37 C42 1.389(10) . ?
C38 F6 1.339(9) . ?
C38 C39 1.417(10) . ?
C39 F7 1.344(11) . ?
C39 C40 1.357(15) . ?
C40 C41 1.332(14) . ?
C40 F8 1.338(8) . ?
C41 F9 1.355(10) . ?
C41 C42 1.391(9) . ?
C42 F10 1.326(10) . ?
C43 C48 1.375(9) . ?
C43 C44 1.379(8) . ?
C44 F11 1.336(7) . ?
C44 C45 1.386(9) . ?
C45 F12 1.332(7) . ?
C45 C46 1.360(10) . ?
C46 F13 1.343(7) . ?
C46 C47 1.370(10) . ?
C47 F14 1.347(8) . ?
C47 C48 1.380(9) . ?
C48 F15 1.337(7) . ?
C49 C50 1.368(8) . ?
C49 C54 1.382(8) . ?
C50 F16 1.345(8) . ?
C50 C51 1.376(10) . ?
C51 F17 1.335(9) . ?
C51 C52 1.372(12) . ?
C52 F18 1.342(7) . ?
C52 C53 1.355(11) . ?
C53 F19 1.344(8) . ?
C53 C54 1.375(9) . ?
C54 F20 1.341(7) . ?
C55 C56 1.368(9) . ?
C55 C60 1.396(8) . ?
C56 F21 1.350(8) . ?
C56 C57 1.375(9) . ?
C57 F22 1.338(8) . ?
C57 C58 1.375(11) . ?
C58 F23 1.339(7) . ?
C58 C59 1.375(10) . ?
C59 F24 1.338(8) . ?
C59 C60 1.370(8) . ?
C60 F25 1.336(7) . ?
C61 C66 1.369(8) . ?
C61 C62 1.384(8) . ?
C62 F26 1.340(7) . ?
C62 C63 1.386(8) . ?
C63 F27 1.332(7) . ?
C63 C64 1.357(10) . ?
C64 F28 1.339(6) . ?
C64 C65 1.365(10) . ?
C65 F29 1.343(7) . ?
C65 C66 1.389(8) . ?
C66 F30 1.339(7) . ?
C67 C68 1.363(9) . ?
C67 H67 0.9500 . ?
C68 C69 1.398(10) . ?
C68 H68 0.9500 . ?
C69 C70 1.351(10) . ?
C69 H69 0.9500 . ?
C70 C71 1.356(8) . ?
C70 H70 0.9500 . ?
C71 H71 0.9500 . ?
C72 C73 1.389(9) . ?
C72 H72 0.9500 . ?
C73 C74 1.369(10) . ?
C73 H73 0.9500 . ?
C74 C75 1.364(10) . ?
C74 H74 0.9500 . ?
C75 C76 1.383(9) . ?
C75 H75 0.9500 . ?
C76 H76 0.9500 . ?
C1S Cl3 1.699(12) . ?
C1S Cl1 1.750(12) . ?
C1S Cl2 1.773(13) . ?
C1S H1S 1.0000 . ?
C2S Cl6 1.66(3) . ?
C2S Cl5 1.68(3) . ?
C2S Cl4 1.76(2) . ?
C2S H2S 1.0000 . ?
C3S Cl7 1.76(2) . ?
C3S Cl8 1.767(19) . ?
C3S Cl9 1.78(2) . ?
C3S H3S 1.0000 . ?
C1H C2H 1.69(2) . ?
C1H H1HA 0.9800 . ?
C1H H1HB 0.9800 . ?
C1H H1HC 0.9800 . ?
C2H C3H 1.491(18) . ?
C2H H2HA 0.9900 . ?
C2H H2HB 0.9900 . ?
C3H C4H 1.511(15) . ?
C3H H3HA 0.9900 . ?
C3H H3HB 0.9900 . ?
C4H C5H 1.537(18) . ?
C4H H4HA 0.9900 . ?
C4H H4HB 0.9900 . ?
C5H C6H 1.581(18) . ?
C5H H5HA 0.9900 . ?
C5H H5HB 0.9900 . ?
C6H H6HA 0.9800 . ?
C6H H6HB 0.9800 . ?
C6H H6HC 0.9800 . ?
C7H C8H 1.479(19) . ?
C7H H7HA 0.9800 . ?
C7H H7HB 0.9800 . ?
C7H H7HC 0.9800 . ?
C8H C9H 1.38(3) . ?
C8H H8HA 0.9900 . ?
C8H H8HB 0.9900 . ?
C9H C9H 1.71(6) 2_566 ?
C9H H9HA 0.9900 . ?
C9H H9HB 0.9900 . ?
C10H C11H 1.39(3) . ?
C10H H10A 0.9800 . ?
C10H H10B 0.9800 . ?
C10H H10C 0.9800 . ?
C11H C12H 1.38(3) . ?
C11H H11A 0.9900 . ?
C11H H11B 0.9900 . ?
C12H C13H 1.38(3) . ?
C12H H12A 0.9900 . ?
C12H H12B 0.9900 . ?
C13H C14H 1.42(4) . ?
C13H H13A 0.9900 . ?
C13H H13B 0.9900 . ?
C14H C15H 1.542(19) . ?
C14H H14A 0.9900 . ?
C14H H14B 0.9900 . ?
C15H H15A 0.9800 . ?
C15H H15B 0.9800 . ?
C15H H15C 0.9800 . ?

loop_
_geom_torsion_atom_site_label_1
_geom_torsion_atom_site_label_2
_geom_torsion_atom_site_label_3
_geom_torsion_atom_site_label_4
_geom_torsion
_geom_torsion_site_symmetry_1
_geom_torsion_site_symmetry_2
_geom_torsion_site_symmetry_3
_geom_torsion_site_symmetry_4
_geom_torsion_publ_flag
C23 Au1 N1 C1 -88(4) . . . . ?
C7 Au1 N1 C1 167.9(5) . . . . ?
N6 Au1 N1 C1 -13.3(5) . . . . ?
C23 Au1 N1 C4 91(4) . . . . ?
C7 Au1 N1 C4 -13.1(5) . . . . ?
N6 Au1 N1 C4 165.7(5) . . . . ?
C22 Rh1 N3 C14 48(8) . . . . ?
C8 Rh1 N3 C14 -169.4(5) . . . . ?
N7 Rh1 N3 C14 101.5(5) . . . . ?
N8 Rh1 N3 C14 -77.3(5) . . . . ?
N4 Rh1 N3 C14 12.7(5) . . . . ?
C22 Rh1 N3 C11 -125(7) . . . . ?
C8 Rh1 N3 C11 17.0(5) . . . . ?
N7 Rh1 N3 C11 -72.1(5) . . . . ?
N8 Rh1 N3 C11 109.1(5) . . . . ?
N4 Rh1 N3 C11 -160.9(5) . . . . ?
C22 Rh1 N4 C19 -14.0(4) . . . . ?
C8 Rh1 N4 C19 104(5) . . . . ?
N7 Rh1 N4 C19 75.7(4) . . . . ?
N8 Rh1 N4 C19 -105.0(4) . . . . ?
N3 Rh1 N4 C19 165.1(4) . . . . ?
C22 Rh1 N4 C16 165.4(4) . . . . ?
C8 Rh1 N4 C16 -76(5) . . . . ?
N7 Rh1 N4 C16 -104.8(4) . . . . ?
N8 Rh1 N4 C16 74.5(4) . . . . ?
N3 Rh1 N4 C16 -15.4(4) . . . . ?
C23 Au1 N6 C26 12.9(5) . . . . ?
C7 Au1 N6 C26 -109(8) . . . . ?
N1 Au1 N6 C26 -164.4(5) . . . . ?
C23 Au1 N6 C29 -166.6(5) . . . . ?
C7 Au1 N6 C29 72(8) . . . . ?
N1 Au1 N6 C29 16.0(5) . . . . ?
C22 Rh1 N7 C67 -44.7(5) . . . . ?
C8 Rh1 N7 C67 44.6(5) . . . . ?
N8 Rh1 N7 C67 -165(8) . . . . ?
N4 Rh1 N7 C67 -136.5(5) . . . . ?
N3 Rh1 N7 C67 136.5(5) . . . . ?
C22 Rh1 N7 C71 136.7(4) . . . . ?
C8 Rh1 N7 C71 -134.0(4) . . . . ?
N8 Rh1 N7 C71 17(8) . . . . ?
N4 Rh1 N7 C71 44.9(4) . . . . ?
N3 Rh1 N7 C71 -42.1(4) . . . . ?
C22 Rh1 N8 C72 126.1(5) . . . . ?
C8 Rh1 N8 C72 36.8(5) . . . . ?
N7 Rh1 N8 C72 -114(8) . . . . ?
N4 Rh1 N8 C72 -142.1(5) . . . . ?
N3 Rh1 N8 C72 -55.2(5) . . . . ?
C22 Rh1 N8 C76 -57.6(5) . . . . ?
C8 Rh1 N8 C76 -146.9(5) . . . . ?
N7 Rh1 N8 C76 62(8) . . . . ?
N4 Rh1 N8 C76 34.2(5) . . . . ?
N3 Rh1 N8 C76 121.1(5) . . . . ?
C4 N1 C1 C30 -174.8(6) . . . . ?
Au1 N1 C1 C30 4.4(9) . . . . ?
C4 N1 C1 C2 1.4(7) . . . . ?
Au1 N1 C1 C2 -179.4(4) . . . . ?
N1 C1 C2 C3 -1.6(7) . . . . ?
C30 C1 C2 C3 174.7(6) . . . . ?
C1 C2 C3 C4 1.1(8) . . . . ?
C1 N1 C4 C5 -178.8(6) . . . . ?
Au1 N1 C4 C5 2.1(9) . . . . ?
C1 N1 C4 C3 -0.8(7) . . . . ?
Au1 N1 C4 C3 -179.9(4) . . . . ?
C2 C3 C4 N1 -0.2(8) . . . . ?
C2 C3 C4 C5 177.8(6) . . . . ?
N1 C4 C5 C6 10.3(10) . . . . ?
C3 C4 C5 C6 -167.4(6) . . . . ?
N1 C4 C5 C31 -175.5(5) . . . . ?
C3 C4 C5 C31 6.7(9) . . . . ?
C9 N2 C6 C5 -168.5(5) . . . . ?
C9 N2 C6 C7 6.8(6) . . . . ?
C4 C5 C6 N2 168.7(6) . . . . ?
C31 C5 C6 N2 -5.5(8) . . . . ?
C4 C5 C6 C7 -5.8(10) . . . . ?
C31 C5 C6 C7 -180.0(6) . . . . ?
N2 C6 C7 C8 -5.1(7) . . . . ?
C5 C6 C7 C8 169.6(6) . . . . ?
N2 C6 C7 Au1 174.6(4) . . . . ?
C5 C6 C7 Au1 -10.7(9) . . . . ?
C23 Au1 C7 C8 18.0(6) . . . . ?
N1 Au1 C7 C8 -164.6(5) . . . . ?
N6 Au1 C7 C8 140(7) . . . . ?
C23 Au1 C7 C6 -161.6(5) . . . . ?
N1 Au1 C7 C6 15.8(5) . . . . ?
N6 Au1 C7 C6 -40(8) . . . . ?
C6 C7 C8 C9 1.1(6) . . . . ?
Au1 C7 C8 C9 -178.5(4) . . . . ?
C6 C7 C8 Rh1 177.7(5) . . . . ?
Au1 C7 C8 Rh1 -2.0(9) . . . . ?
C22 Rh1 C8 C7 -15.9(6) . . . . ?
N7 Rh1 C8 C7 -105.7(6) . . . . ?
N8 Rh1 C8 C7 75.0(6) . . . . ?
N4 Rh1 C8 C7 -134(5) . . . . ?
N3 Rh1 C8 C7 165.0(6) . . . . ?
C22 Rh1 C8 C9 160.2(4) . . . . ?
N7 Rh1 C8 C9 70.4(4) . . . . ?
N8 Rh1 C8 C9 -108.9(4) . . . . ?
N4 Rh1 C8 C9 42(5) . . . . ?
N3 Rh1 C8 C9 -18.9(4) . . . . ?
C6 N2 C9 C10 166.9(5) . . . . ?
C6 N2 C9 C8 -6.1(6) . . . . ?
C7 C8 C9 N2 3.1(6) . . . . ?
Rh1 C8 C9 N2 -174.1(4) . . . . ?
C7 C8 C9 C10 -169.0(6) . . . . ?
Rh1 C8 C9 C10 13.8(8) . . . . ?
N2 C9 C10 C11 -168.3(6) . . . . ?
C8 C9 C10 C11 3.5(10) . . . . ?
N2 C9 C10 C37 5.2(8) . . . . ?
C8 C9 C10 C37 176.9(6) . . . . ?
C14 N3 C11 C10 179.2(6) . . . . ?
Rh1 N3 C11 C10 -6.2(9) . . . . ?
C14 N3 C11 C12 1.2(7) . . . . ?
Rh1 N3 C11 C12 175.8(4) . . . . ?
C9 C10 C11 N3 -7.5(10) . . . . ?
C37 C10 C11 N3 179.4(6) . . . . ?
C9 C10 C11 C12 170.1(6) . . . . ?
C37 C10 C11 C12 -3.0(10) . . . . ?
N3 C11 C12 C13 0.4(8) . . . . ?
C10 C11 C12 C13 -177.5(6) . . . . ?
C11 C12 C13 C14 -1.8(8) . . . . ?
C11 N3 C14 C15 170.3(6) . . . . ?
Rh1 N3 C14 C15 -4.2(8) . . . . ?
C11 N3 C14 C13 -2.3(7) . . . . ?
Rh1 N3 C14 C13 -176.9(4) . . . . ?
C12 C13 C14 N3 2.6(8) . . . . ?
C12 C13 C14 C15 -170.2(6) . . . . ?
N3 C14 C15 C16 -8.7(10) . . . . ?
C13 C14 C15 C16 162.9(6) . . . . ?
N3 C14 C15 C43 177.1(5) . . . . ?
C13 C14 C15 C43 -11.3(9) . . . . ?
C19 N4 C16 C15 -170.7(5) . . . . ?
Rh1 N4 C16 C15 9.7(8) . . . . ?
C19 N4 C16 C17 1.9(6) . . . . ?
Rh1 N4 C16 C17 -177.7(4) . . . . ?
C14 C15 C16 N4 5.8(9) . . . . ?
C43 C15 C16 N4 -180.0(5) . . . . ?
C14 C15 C16 C17 -165.6(6) . . . . ?
C43 C15 C16 C17 8.7(8) . . . . ?
N4 C16 C17 C18 -1.8(6) . . . . ?
C15 C16 C17 C18 170.6(5) . . . . ?
C16 C17 C18 C19 1.0(6) . . . . ?
C16 N4 C19 C20 -177.3(5) . . . . ?
Rh1 N4 C19 C20 2.3(7) . . . . ?
C16 N4 C19 C18 -1.2(6) . . . . ?
Rh1 N4 C19 C18 178.4(4) . . . . ?
C17 C18 C19 N4 0.1(7) . . . . ?
C17 C18 C19 C20 176.1(5) . . . . ?
N4 C19 C20 C21 10.1(9) . . . . ?
C18 C19 C20 C21 -165.4(5) . . . . ?
N4 C19 C20 C49 -174.6(5) . . . . ?
C18 C19 C20 C49 9.9(8) . . . . ?
C24 N5 C21 C20 -167.3(5) . . . . ?
C24 N5 C21 C22 4.8(6) . . . . ?
C19 C20 C21 N5 166.7(5) . . . . ?
C49 C20 C21 N5 -8.8(7) . . . . ?
C19 C20 C21 C22 -4.2(9) . . . . ?
C49 C20 C21 C22 -179.6(5) . . . . ?
N5 C21 C22 C23 -2.6(6) . . . . ?
C20 C21 C22 C23 168.7(5) . . . . ?
N5 C21 C22 Rh1 175.2(4) . . . . ?
C20 C21 C22 Rh1 -13.6(7) . . . . ?
C8 Rh1 C22 C23 17.0(5) . . . . ?
N7 Rh1 C22 C23 106.2(5) . . . . ?
N8 Rh1 C22 C23 -75.0(5) . . . . ?
N4 Rh1 C22 C23 -165.0(5) . . . . ?
N3 Rh1 C22 C23 159(7) . . . . ?
C8 Rh1 C22 C21 -160.0(4) . . . . ?
N7 Rh1 C22 C21 -70.8(4) . . . . ?
N8 Rh1 C22 C21 108.0(4) . . . . ?
N4 Rh1 C22 C21 18.0(4) . . . . ?
N3 Rh1 C22 C21 -18(8) . . . . ?
C21 C22 C23 C24 -0.7(5) . . . . ?
Rh1 C22 C23 C24 -178.1(4) . . . . ?
C21 C22 C23 Au1 176.5(4) . . . . ?
Rh1 C22 C23 Au1 -0.9(9) . . . . ?
C7 Au1 C23 C22 -16.8(5) . . . . ?
N1 Au1 C23 C22 -121(4) . . . . ?
N6 Au1 C23 C22 164.6(5) . . . . ?
C7 Au1 C23 C24 160.0(4) . . . . ?
N1 Au1 C23 C24 56(4) . . . . ?
N6 Au1 C23 C24 -18.6(4) . . . . ?
C21 N5 C24 C25 166.4(5) . . . . ?
C21 N5 C24 C23 -5.3(6) . . . . ?
C22 C23 C24 N5 3.8(6) . . . . ?
Au1 C23 C24 N5 -173.8(4) . . . . ?
C22 C23 C24 C25 -166.9(5) . . . . ?
Au1 C23 C24 C25 15.5(8) . . . . ?
N5 C24 C25 C26 -167.5(5) . . . . ?
C23 C24 C25 C26 2.8(9) . . . . ?
N5 C24 C25 C55 6.9(7) . . . . ?
C23 C24 C25 C55 177.1(5) . . . . ?
C29 N6 C26 C25 179.5(5) . . . . ?
Au1 N6 C26 C25 -0.1(8) . . . . ?
C29 N6 C26 C27 0.7(6) . . . . ?
Au1 N6 C26 C27 -178.9(4) . . . . ?
C24 C25 C26 N6 -11.1(9) . . . . ?
C55 C25 C26 N6 174.6(5) . . . . ?
C24 C25 C26 C27 167.5(6) . . . . ?
C55 C25 C26 C27 -6.9(9) . . . . ?
N6 C26 C27 C28 1.3(7) . . . . ?
C25 C26 C27 C28 -177.5(6) . . . . ?
C26 C27 C28 C29 -2.6(7) . . . . ?
C26 N6 C29 C30 170.4(6) . . . . ?
Au1 N6 C29 C30 -10.0(8) . . . . ?
C26 N6 C29 C28 -2.3(6) . . . . ?
Au1 N6 C29 C28 177.3(4) . . . . ?
C27 C28 C29 N6 3.2(7) . . . . ?
C27 C28 C29 C30 -169.5(6) . . . . ?
N1 C1 C30 C29 8.9(10) . . . . ?
C2 C1 C30 C29 -166.7(6) . . . . ?
N1 C1 C30 C61 -176.9(5) . . . . ?
C2 C1 C30 C61 7.5(9) . . . . ?
N6 C29 C30 C1 -5.8(10) . . . . ?
C28 C29 C30 C1 165.7(6) . . . . ?
N6 C29 C30 C61 -179.9(5) . . . . ?
C28 C29 C30 C61 -8.4(9) . . . . ?
C4 C5 C31 C36 -114.9(7) . . . . ?
C6 C5 C31 C36 59.6(8) . . . . ?
C4 C5 C31 C32 69.6(8) . . . . ?
C6 C5 C31 C32 -115.9(7) . . . . ?
C36 C31 C32 F1 179.8(6) . . . . ?
C5 C31 C32 F1 -4.4(9) . . . . ?
C36 C31 C32 C33 -0.9(9) . . . . ?
C5 C31 C32 C33 174.9(6) . . . . ?
F1 C32 C33 F2 -0.2(11) . . . . ?
C31 C32 C33 F2 -179.5(7) . . . . ?
F1 C32 C33 C34 178.6(7) . . . . ?
C31 C32 C33 C34 -0.7(11) . . . . ?
F2 C33 C34 F3 0.3(11) . . . . ?
C32 C33 C34 F3 -178.5(7) . . . . ?
F2 C33 C34 C35 179.9(7) . . . . ?
C32 C33 C34 C35 1.1(11) . . . . ?
F3 C34 C35 F4 -1.6(10) . . . . ?
C33 C34 C35 F4 178.8(6) . . . . ?
F3 C34 C35 C36 179.8(6) . . . . ?
C33 C34 C35 C36 0.1(10) . . . . ?
F4 C35 C36 F5 -1.3(8) . . . . ?
C34 C35 C36 F5 177.4(6) . . . . ?
F4 C35 C36 C31 179.4(5) . . . . ?
C34 C35 C36 C31 -1.9(9) . . . . ?
C32 C31 C36 F5 -177.0(5) . . . . ?
C5 C31 C36 F5 7.3(8) . . . . ?
C32 C31 C36 C35 2.2(9) . . . . ?
C5 C31 C36 C35 -173.5(5) . . . . ?
C11 C10 C37 C38 -110.7(7) . . . . ?
C9 C10 C37 C38 75.5(8) . . . . ?
C11 C10 C37 C42 76.2(8) . . . . ?
C9 C10 C37 C42 -97.6(7) . . . . ?
C42 C37 C38 F6 -179.4(6) . . . . ?
C10 C37 C38 F6 7.3(9) . . . . ?
C42 C37 C38 C39 1.0(10) . . . . ?
C10 C37 C38 C39 -172.3(6) . . . . ?
F6 C38 C39 F7 0.2(11) . . . . ?
C37 C38 C39 F7 179.8(7) . . . . ?
F6 C38 C39 C40 -179.4(7) . . . . ?
C37 C38 C39 C40 0.2(12) . . . . ?
F7 C39 C40 C41 179.4(8) . . . . ?
C38 C39 C40 C41 -1.0(12) . . . . ?
F7 C39 C40 F8 -0.2(13) . . . . ?
C38 C39 C40 F8 179.3(7) . . . . ?
F8 C40 C41 F9 -0.7(12) . . . . ?
C39 C40 C41 F9 179.6(7) . . . . ?
F8 C40 C41 C42 -179.8(7) . . . . ?
C39 C40 C41 C42 0.6(12) . . . . ?
C38 C37 C42 F10 -178.6(6) . . . . ?
C10 C37 C42 F10 -5.3(9) . . . . ?
C38 C37 C42 C41 -1.4(10) . . . . ?
C10 C37 C42 C41 171.9(6) . . . . ?
C40 C41 C42 F10 177.9(7) . . . . ?
F9 C41 C42 F10 -1.1(11) . . . . ?
C40 C41 C42 C37 0.7(11) . . . . ?
F9 C41 C42 C37 -178.3(6) . . . . ?
C16 C15 C43 C48 94.6(7) . . . . ?
C14 C15 C43 C48 -90.6(7) . . . . ?
C16 C15 C43 C44 -84.9(7) . . . . ?
C14 C15 C43 C44 89.9(7) . . . . ?
C48 C43 C44 F11 178.1(5) . . . . ?
C15 C43 C44 F11 -2.4(9) . . . . ?
C48 C43 C44 C45 -1.6(9) . . . . ?
C15 C43 C44 C45 177.9(6) . . . . ?
F11 C44 C45 F12 0.4(10) . . . . ?
C43 C44 C45 F12 -179.9(6) . . . . ?
F11 C44 C45 C46 -177.9(6) . . . . ?
C43 C44 C45 C46 1.8(10) . . . . ?
F12 C45 C46 F13 1.3(10) . . . . ?
C44 C45 C46 F13 179.7(6) . . . . ?
F12 C45 C46 C47 -178.9(6) . . . . ?
C44 C45 C46 C47 -0.6(11) . . . . ?
F13 C46 C47 F14 -1.1(10) . . . . ?
C45 C46 C47 F14 179.1(6) . . . . ?
F13 C46 C47 C48 179.1(6) . . . . ?
C45 C46 C47 C48 -0.7(10) . . . . ?
C44 C43 C48 F15 179.6(5) . . . . ?
C15 C43 C48 F15 0.1(9) . . . . ?
C44 C43 C48 C47 0.3(9) . . . . ?
C15 C43 C48 C47 -179.2(6) . . . . ?
F14 C47 C48 F15 1.7(9) . . . . ?
C46 C47 C48 F15 -178.5(6) . . . . ?
F14 C47 C48 C43 -179.0(6) . . . . ?
C46 C47 C48 C43 0.8(10) . . . . ?
C19 C20 C49 C50 97.7(7) . . . . ?
C21 C20 C49 C50 -86.5(7) . . . . ?
C19 C20 C49 C54 -89.1(7) . . . . ?
C21 C20 C49 C54 86.7(7) . . . . ?
C54 C49 C50 F16 -179.7(6) . . . . ?
C20 C49 C50 F16 -6.2(9) . . . . ?
C54 C49 C50 C51 -0.8(10) . . . . ?
C20 C49 C50 C51 172.7(7) . . . . ?
F16 C50 C51 F17 1.0(13) . . . . ?
C49 C50 C51 F17 -178.0(8) . . . . ?
F16 C50 C51 C52 178.8(7) . . . . ?
C49 C50 C51 C52 -0.2(13) . . . . ?
F17 C51 C52 F18 -0.9(14) . . . . ?
C50 C51 C52 F18 -178.7(8) . . . . ?
F17 C51 C52 C53 179.2(8) . . . . ?
C50 C51 C52 C53 1.3(13) . . . . ?
F18 C52 C53 F19 -1.0(11) . . . . ?
C51 C52 C53 F19 178.9(7) . . . . ?
F18 C52 C53 C54 178.6(7) . . . . ?
C51 C52 C53 C54 -1.4(12) . . . . ?
F19 C53 C54 F20 1.3(10) . . . . ?
C52 C53 C54 F20 -178.3(6) . . . . ?
F19 C53 C54 C49 -179.9(6) . . . . ?
C52 C53 C54 C49 0.4(10) . . . . ?
C50 C49 C54 F20 179.4(6) . . . . ?
C20 C49 C54 F20 5.8(9) . . . . ?
C50 C49 C54 C53 0.7(9) . . . . ?
C20 C49 C54 C53 -172.9(6) . . . . ?
C26 C25 C55 C56 -69.1(7) . . . . ?
C24 C25 C55 C56 116.3(6) . . . . ?
C26 C25 C55 C60 111.4(6) . . . . ?
C24 C25 C55 C60 -63.2(7) . . . . ?
C60 C55 C56 F21 179.1(5) . . . . ?
C25 C55 C56 F21 -0.4(8) . . . . ?
C60 C55 C56 C57 0.5(9) . . . . ?
C25 C55 C56 C57 -179.0(6) . . . . ?
F21 C56 C57 F22 1.1(9) . . . . ?
C55 C56 C57 F22 179.7(6) . . . . ?
F21 C56 C57 C58 -177.9(6) . . . . ?
C55 C56 C57 C58 0.7(10) . . . . ?
F22 C57 C58 F23 1.4(10) . . . . ?
C56 C57 C58 F23 -179.6(6) . . . . ?
F22 C57 C58 C59 179.8(6) . . . . ?
C56 C57 C58 C59 -1.3(10) . . . . ?
F23 C58 C59 F24 -1.5(10) . . . . ?
C57 C58 C59 F24 -179.8(6) . . . . ?
F23 C58 C59 C60 178.9(6) . . . . ?
C57 C58 C59 C60 0.6(10) . . . . ?
F24 C59 C60 F25 2.6(9) . . . . ?
C58 C59 C60 F25 -177.8(6) . . . . ?
F24 C59 C60 C55 -178.9(6) . . . . ?
C58 C59 C60 C55 0.7(10) . . . . ?
C56 C55 C60 F25 177.3(5) . . . . ?
C25 C55 C60 F25 -3.2(8) . . . . ?
C56 C55 C60 C59 -1.2(9) . . . . ?
C25 C55 C60 C59 178.3(5) . . . . ?
C1 C30 C61 C66 88.6(7) . . . . ?
C29 C30 C61 C66 -96.7(7) . . . . ?
C1 C30 C61 C62 -90.4(7) . . . . ?
C29 C30 C61 C62 84.2(7) . . . . ?
C66 C61 C62 F26 -179.3(6) . . . . ?
C30 C61 C62 F26 -0.2(9) . . . . ?
C66 C61 C62 C63 -1.3(9) . . . . ?
C30 C61 C62 C63 177.8(6) . . . . ?
F26 C62 C63 F27 -1.5(10) . . . . ?
C61 C62 C63 F27 -179.5(6) . . . . ?
F26 C62 C63 C64 178.6(6) . . . . ?
C61 C62 C63 C64 0.6(10) . . . . ?
F27 C63 C64 F28 -1.7(10) . . . . ?
C62 C63 C64 F28 178.1(6) . . . . ?
F27 C63 C64 C65 -179.7(6) . . . . ?
C62 C63 C64 C65 0.2(10) . . . . ?
F28 C64 C65 F29 0.8(9) . . . . ?
C63 C64 C65 F29 178.8(6) . . . . ?
F28 C64 C65 C66 -178.1(6) . . . . ?
C63 C64 C65 C66 -0.2(10) . . . . ?
C62 C61 C66 F30 -178.7(6) . . . . ?
C30 C61 C66 F30 2.2(9) . . . . ?
C62 C61 C66 C65 1.3(9) . . . . ?
C30 C61 C66 C65 -177.8(6) . . . . ?
F29 C65 C66 F30 0.5(9) . . . . ?
C64 C65 C66 F30 179.4(6) . . . . ?
F29 C65 C66 C61 -179.5(6) . . . . ?
C64 C65 C66 C61 -0.6(10) . . . . ?
C71 N7 C67 C68 -0.5(11) . . . . ?
Rh1 N7 C67 C68 -179.1(7) . . . . ?
N7 C67 C68 C69 0.6(15) . . . . ?
C67 C68 C69 C70 -1.1(15) . . . . ?
C68 C69 C70 C71 1.4(12) . . . . ?
C69 C70 C71 N7 -1.4(10) . . . . ?
C67 N7 C71 C70 0.9(9) . . . . ?
Rh1 N7 C71 C70 179.5(5) . . . . ?
C76 N8 C72 C73 0.8(10) . . . . ?
Rh1 N8 C72 C73 177.1(6) . . . . ?
N8 C72 C73 C74 -1.0(13) . . . . ?
C72 C73 C74 C75 0.3(13) . . . . ?
C73 C74 C75 C76 0.6(13) . . . . ?
C72 N8 C76 C75 0.2(10) . . . . ?
Rh1 N8 C76 C75 -176.2(5) . . . . ?
C74 C75 C76 N8 -0.8(12) . . . . ?
C1H C2H C3H C4H -172.8(11) . . . . ?
C2H C3H C4H C5H 179.9(9) . . . . ?
C3H C4H C5H C6H 179.3(8) . . . . ?
C7H C8H C9H C9H -175(3) . . . 2_566 ?
C10H C11H C12H C13H -158(5) . . . . ?
C11H C12H C13H C14H 177(4) . . . . ?
C12H C13H C14H C15H -141(4) . . . . ?
